data_4001336
loop_
_publ_author_name
'Zhou, Huajun'
'Strates, Konstantia C.'
'Mu\~noz, Miguel \'A.'
'Little, Kevin J.'
'Pajerowski, Daniel M.'
'Meisel, Mark W.'
'Talham, Daniel R.'
'Lachgar, Abdessadek'

_publ_section_title
;
 Inorganic Crystal Engineering through Cation Metathesis:&#x00A0; One-,
 Two-, and Three-Dimensional Cluster-Based Coordination Polymers
;
_journal_issue 9
_journal_name_full 'Chemistry of Materials'
_journal_page_first 2238
_journal_paper_doi 10.1021/cm063005p
_journal_volume 19
_journal_year 2007
_chemical_formula_sum 'C54 H78 Cl12 Mn3 N17 Nb6 O6'
_chemical_formula_weight 2209.01
_chemical_name_systematic
; 
 ? 
;
_space_group_IT_number 14
_symmetry_cell_setting monoclinic
_symmetry_space_group_name_Hall '-P 2ybc'
_symmetry_space_group_name_H-M 'P 1 21/c 1'
_atom_sites_solution_hydrogens geom
_atom_sites_solution_primary direct
_atom_sites_solution_secondary difmap
_audit_creation_method SHELXL-97
_cell_angle_alpha 90.00
_cell_angle_beta 111.31(3)
_cell_angle_gamma 90.00
_cell_formula_units_Z 4
_cell_length_a 26.465(5)
_cell_length_b 15.578(3)
_cell_length_c 21.870(4)
_cell_measurement_reflns_used 4663
_cell_measurement_temperature 193(2)
_cell_measurement_theta_max 23.19
_cell_measurement_theta_min 4.00
_cell_volume 8400(3)
_computing_cell_refinement 'Bruker SMART'
_computing_data_collection 'Bruker SMART'
_computing_data_reduction 'Bruker SAINT'
_computing_molecular_graphics 'Bruker SHELXTL'
_computing_publication_material 'Bruker SHELXTL'
_computing_structure_refinement 'Bruker SHELXTL'
_computing_structure_solution 'Bruker SHELXTL'
_diffrn_ambient_temperature 293(2)
_diffrn_measured_fraction_theta_full 0.997
_diffrn_measured_fraction_theta_max 0.997
_diffrn_radiation_monochromator graphite
_diffrn_radiation_source 'fine-focus sealed tube'
_diffrn_radiation_type MoK\a
_diffrn_radiation_wavelength 0.71073
_diffrn_reflns_av_R_equivalents 0.0947
_diffrn_reflns_av_sigmaI/netI 0.0841
_diffrn_reflns_limit_h_max 32
_diffrn_reflns_limit_h_min -32
_diffrn_reflns_limit_k_max 19
_diffrn_reflns_limit_k_min -19
_diffrn_reflns_limit_l_max 26
_diffrn_reflns_limit_l_min -26
_diffrn_reflns_number 65695
_diffrn_reflns_theta_full 26.00
_diffrn_reflns_theta_max 26.00
_diffrn_reflns_theta_min 3.84
_exptl_absorpt_coefficient_mu 1.657
_exptl_absorpt_correction_T_max 0.9218
_exptl_absorpt_correction_T_min 0.7438
_exptl_absorpt_correction_type multi-scan
_exptl_absorpt_process_details
; 
 Data were corrected for absorption effects using the 
 multi-scan technique (SADABS).  The ratio of minimum
 to maximum apparent transmission: 0.644849.
;
_exptl_crystal_colour 'dark green'
_exptl_crystal_density_diffrn 1.754
_exptl_crystal_density_method 'not measured'
_exptl_crystal_description plate
_exptl_crystal_F_000 4396
_exptl_crystal_size_max 0.19
_exptl_crystal_size_mid 0.13
_exptl_crystal_size_min 0.05
_refine_diff_density_max 1.468
_refine_diff_density_min -0.651
_refine_diff_density_rms 0.141
_refine_ls_extinction_method none
_refine_ls_goodness_of_fit_ref 1.057
_refine_ls_hydrogen_treatment constr
_refine_ls_matrix_type full
_refine_ls_number_parameters 839
_refine_ls_number_reflns 16443
_refine_ls_number_restraints 6
_refine_ls_restrained_S_all 1.058
_refine_ls_R_factor_all 0.1113
_refine_ls_R_factor_gt 0.0680
_refine_ls_shift/su_max 0.003
_refine_ls_shift/su_mean 0.000
_refine_ls_structure_factor_coef Fsqd
_refine_ls_weighting_details 'calc w=1/[\s^2^(Fo^2^)+(0.0364P)^2^+40.5988P] where P=(Fo^2^+2Fc^2^)/3'
_refine_ls_weighting_scheme calc
_refine_ls_wR_factor_gt 0.1335
_refine_ls_wR_factor_ref 0.1519
_reflns_number_gt 10569
_reflns_number_total 16443
_reflns_threshold_expression >2sigma(I)
_cod_data_source_file cm063005psi20070221_113607.cif
_cod_data_source_block a11g
_cod_depositor_comments
;
The following automatic conversions were performed:

'_symmetry_cell_setting' value 'Monoclinic' changed to 'monoclinic'
according to /home/saulius/struct/CIF-dictionaries/cif_core.dic
dictionary named 'cif_core.dic' version 2.4.1 from 2010-06-29.

Automatic conversion script
Id: cif_fix_values 1715 2011-07-08 13:25:40Z adriana 
;
_cod_original_sg_symbol_H-M P2(1)/c
_cod_database_code 4001336

loop_
_symmetry_equiv_pos_as_xyz
'x, y, z'
'-x, y+1/2, -z+1/2'
'-x, -y, -z'
'x, -y-1/2, z-1/2'

loop_
_atom_site_label
_atom_site_type_symbol
_atom_site_fract_x
_atom_site_fract_y
_atom_site_fract_z
_atom_site_U_iso_or_equiv
_atom_site_adp_type
_atom_site_occupancy
_atom_site_symmetry_multiplicity
_atom_site_calc_flag
_atom_site_refinement_flags
Nb1 Nb 0.43646(3) 0.57456(4) 0.00470(3) 0.01764(16) Uani 1 1 d .
Nb2 Nb 0.54324(3) 0.52383(4) 0.09831(3) 0.01689(16) Uani 1 1 d .
Nb3 Nb 0.46600(3) 0.39187(4) 0.02507(3) 0.01758(16) Uani 1 1 d .
Nb4 Nb -0.04603(3) 0.52126(4) -0.59785(3) 0.01752(16) Uani 1 1 d .
Nb5 Nb 0.06083(3) 0.57760(4) -0.50801(3) 0.01749(16) Uani 1 1 d .
Nb6 Nb 0.03533(3) 0.39436(4) -0.52562(3) 0.01740(16) Uani 1 1 d .
Cl1 Cl 0.47624(8) 0.61516(13) 0.12123(9) 0.0267(4) Uani 1 1 d .
Cl2 Cl 0.38591(8) 0.46053(13) 0.03587(10) 0.0270(4) Uani 1 1 d .
Cl3 Cl 0.46542(8) 0.71396(12) -0.02417(10) 0.0265(4) Uani 1 1 d .
Cl4 Cl 0.37374(8) 0.55767(12) -0.11047(9) 0.0257(4) Uani 1 1 d .
Cl5 Cl 0.51060(8) 0.40255(12) 0.14573(9) 0.0270(4) Uani 1 1 d .
Cl6 Cl 0.59017(8) 0.65581(12) 0.08660(9) 0.0250(4) Uani 1 1 d .
Cl7 Cl 0.02955(8) 0.71629(12) -0.47999(10) 0.0261(4) Uani 1 1 d .
Cl8 Cl 0.12676(8) 0.56479(13) -0.39370(9) 0.0266(4) Uani 1 1 d .
Cl9 Cl 0.01712(8) 0.61646(13) -0.62389(9) 0.0267(4) Uani 1 1 d .
Cl10 Cl -0.01321(8) 0.40046(13) -0.64508(9) 0.0283(5) Uani 1 1 d .
Cl11 Cl -0.09550(8) 0.65031(12) -0.58526(9) 0.0249(4) Uani 1 1 d .
Cl12 Cl 0.11282(8) 0.46681(13) -0.54045(10) 0.0269(4) Uani 1 1 d .
Mn1 Mn 0.25090(5) 0.73853(8) -0.50507(7) 0.0295(3) Uani 1 1 d .
Mn2 Mn 0.39700(5) 0.12371(7) 0.14357(5) 0.0221(3) Uani 1 1 d .
Mn3 Mn -0.09943(5) 0.63486(8) -0.84725(5) 0.0218(3) Uani 1 1 d .
C1 C 0.3683(3) 0.6619(5) 0.0099(4) 0.0280(19) Uani 1 1 d .
C2 C 0.5897(3) 0.5498(5) 0.2072(4) 0.0207(17) Uani 1 1 d .
C3 C 0.4299(3) 0.2695(6) 0.0510(4) 0.0274(19) Uani 1 1 d .
C4 C -0.0933(3) 0.5438(5) -0.7063(4) 0.0271(19) Uani 1 1 d .
C5 C 0.1274(3) 0.6622(5) -0.5165(4) 0.0244(18) Uani 1 1 d .
C6 C 0.0727(3) 0.2782(5) -0.5554(4) 0.0261(18) Uani 1 1 d .
C7 C -0.0015(4) 0.7257(6) -0.7605(4) 0.031(2) Uani 1 1 d .
C8 C 0.3577(4) 0.2943(5) 0.1622(4) 0.032(2) Uani 1 1 d .
C9 C 0.4933(3) 0.2136(5) 0.2251(4) 0.029(2) Uani 1 1 d .
H9A H 0.5033 0.2506 0.1957 0.035 Uiso 1 1 calc R
H9B H 0.5245 0.2075 0.2655 0.035 Uiso 1 1 calc R
C10 C 0.2927(3) 0.1994(6) 0.0804(4) 0.038(2) Uani 1 1 d .
C11 C 0.2376(4) 0.1866(7) 0.0253(6) 0.070(4) Uani 1 1 d .
H11A H 0.2172 0.1444 0.0384 0.106 Uiso 1 1 calc R
H11B H 0.2430 0.1674 -0.0136 0.106 Uiso 1 1 calc R
H11C H 0.2182 0.2399 0.0165 0.106 Uiso 1 1 calc R
C12 C 0.3090(4) 0.2759(6) 0.1094(4) 0.037(2) Uani 1 1 d .
H12A H 0.2855 0.3218 0.0928 0.044 Uiso 1 1 calc R
C13 C 0.3642(5) 0.3818(6) 0.1917(5) 0.053(3) Uani 1 1 d .
H13A H 0.3812 0.3775 0.2385 0.080 Uiso 1 1 calc R
H13B H 0.3293 0.4082 0.1806 0.080 Uiso 1 1 calc R
H13C H 0.3864 0.4161 0.1749 0.080 Uiso 1 1 calc R
C14 C 0.4954(4) -0.0121(6) 0.1657(5) 0.040(2) Uani 1 1 d .
H14A H 0.5225 -0.0532 0.1736 0.048 Uiso 1 1 calc R
C15 C 0.5709(4) 0.0846(6) 0.2317(5) 0.044(2) Uani 1 1 d .
H15A H 0.5802 0.1402 0.2201 0.067 Uiso 1 1 calc R
H15B H 0.5916 0.0414 0.2200 0.067 Uiso 1 1 calc R
H15C H 0.5787 0.0825 0.2782 0.067 Uiso 1 1 calc R
C16 C 0.4471(3) 0.2522(5) 0.2393(4) 0.030(2) Uani 1 1 d .
H16A H 0.4447 0.2265 0.2785 0.036 Uiso 1 1 calc R
H16B H 0.4530 0.3134 0.2469 0.036 Uiso 1 1 calc R
C17 C 0.4449(4) -0.0369(5) 0.1265(4) 0.0293(19) Uani 1 1 d .
C18 C 0.5118(3) 0.0684(5) 0.1959(4) 0.0284(19) Uani 1 1 d .
C19 C -0.0711(4) 0.3976(6) -0.9357(6) 0.055(3) Uani 1 1 d .
H19A H -0.0491 0.3675 -0.8969 0.082 Uiso 1 1 calc R
H19B H -0.0486 0.4182 -0.9585 0.082 Uiso 1 1 calc R
H19C H -0.0981 0.3594 -0.9638 0.082 Uiso 1 1 calc R
C20 C -0.0108(4) 0.5350(7) -0.8541(5) 0.053(3) Uani 1 1 d .
H20A H 0.0032 0.4768 -0.8487 0.064 Uiso 1 1 calc R
H20B H 0.0004 0.5634 -0.8865 0.064 Uiso 1 1 calc R
C21 C 0.2678(4) 0.5682(6) -0.4521(6) 0.055(3) Uani 1 1 d .
H21A H 0.2920 0.5306 -0.4190 0.066 Uiso 1 1 calc R
H21B H 0.2307 0.5518 -0.4595 0.066 Uiso 1 1 calc R
C22 C -0.2491(4) 0.5283(7) -0.9658(5) 0.049(3) Uani 1 1 d .
H22A H -0.2639 0.5795 -0.9900 0.074 Uiso 1 1 calc R
H22B H -0.2638 0.5202 -0.9321 0.074 Uiso 1 1 calc R
H22C H -0.2582 0.4798 -0.9949 0.074 Uiso 1 1 calc R
C23 C 0.0593(3) 0.7369(7) -0.7290(4) 0.045(3) Uani 1 1 d .
H23A H 0.0738 0.6940 -0.6957 0.067 Uiso 1 1 calc R
H23B H 0.0672 0.7929 -0.7096 0.067 Uiso 1 1 calc R
H23C H 0.0753 0.7308 -0.7617 0.067 Uiso 1 1 calc R
C24 C -0.0984(4) 0.4722(6) -0.9170(4) 0.037(2) Uani 1 1 d .
C25 C -0.1887(4) 0.5364(6) -0.9351(4) 0.033(2) Uani 1 1 d .
C26 C -0.0904(4) 0.7984(6) -0.7830(4) 0.035(2) Uani 1 1 d .
C27 C -0.0352(4) 0.7939(6) -0.7580(4) 0.037(2) Uani 1 1 d .
H27A H -0.0175 0.8429 -0.7363 0.044 Uiso 1 1 calc R
C28 C 0.0111(4) 0.5801(7) -0.7923(5) 0.053(3) Uani 1 1 d .
H28A H 0.0479 0.5982 -0.7850 0.063 Uiso 1 1 calc R
H28B H 0.0122 0.5420 -0.7568 0.063 Uiso 1 1 calc R
C29 C 0.4340(4) -0.1258(6) 0.0982(5) 0.046(2) Uani 1 1 d .
H29A H 0.4119 -0.1225 0.0524 0.069 Uiso 1 1 calc R
H29B H 0.4153 -0.1584 0.1208 0.069 Uiso 1 1 calc R
H29C H 0.4677 -0.1534 0.1034 0.069 Uiso 1 1 calc R
C30 C 0.3022(4) 0.7672(7) -0.3468(5) 0.051(3) Uani 1 1 d .
H30A H 0.3226 0.7778 -0.3029 0.061 Uiso 1 1 calc R
C31 C 0.2298(6) 0.6303(8) -0.6188(7) 0.082(4) Uani 1 1 d .
C32 C 0.2063(6) 0.6995(9) -0.6605(6) 0.088(5) Uani 1 1 d .
H32A H 0.1874 0.6872 -0.7045 0.106 Uiso 1 1 calc R
C33 C 0.1888(6) 0.8562(8) -0.6909(5) 0.081(4) Uani 1 1 d .
H33A H 0.2182 0.8941 -0.6875 0.121 Uiso 1 1 calc R
H33B H 0.1609 0.8875 -0.6821 0.121 Uiso 1 1 calc R
H33C H 0.1742 0.8325 -0.7343 0.121 Uiso 1 1 calc R
C34 C 0.2839(5) 0.9250(7) -0.3603(6) 0.075(4) Uani 1 1 d .
H34A H 0.2487 0.9509 -0.3722 0.113 Uiso 1 1 calc R
H34B H 0.3058 0.9582 -0.3783 0.113 Uiso 1 1 calc R
H34C H 0.3009 0.9232 -0.3134 0.113 Uiso 1 1 calc R
C35 C 0.2972(4) 0.6810(7) -0.3694(6) 0.053(3) Uani 1 1 d .
C36 C -0.1556(4) 0.4739(6) -0.9429(5) 0.049(3) Uani 1 1 d .
H36A H -0.1726 0.4269 -0.9683 0.058 Uiso 1 1 calc R
C37 C 0.2092(4) 0.7840(7) -0.6413(6) 0.055(3) Uani 1 1 d .
C38 C 0.2785(4) 0.5622(6) -0.5136(6) 0.058(3) Uani 1 1 d .
H38A H 0.2641 0.5086 -0.5356 0.070 Uiso 1 1 calc R
H38B H 0.3173 0.5629 -0.5038 0.070 Uiso 1 1 calc R
C39 C 0.2781(4) 0.8365(6) -0.3869(5) 0.042(2) Uani 1 1 d .
C40 C -0.1196(5) 0.8775(6) -0.7771(6) 0.067(3) Uani 1 1 d .
H40A H -0.1428 0.8960 -0.8200 0.101 Uiso 1 1 calc R
H40B H -0.0938 0.9219 -0.7568 0.101 Uiso 1 1 calc R
H40C H -0.1410 0.8659 -0.7508 0.101 Uiso 1 1 calc R
C41 C 0.2286(7) 0.5419(11) -0.6517(9) 0.132(6) Uiso 1 1 d .
H41A H 0.2649 0.5201 -0.6394 0.199 Uiso 1 1 calc R
H41B H 0.2131 0.5483 -0.6986 0.199 Uiso 1 1 calc R
H41C H 0.2071 0.5026 -0.6377 0.199 Uiso 1 1 calc R
C42 C 0.3161(6) 0.6126(8) -0.3143(6) 0.096(5) Uani 1 1 d .
H42A H 0.3391 0.5716 -0.3242 0.144 Uiso 1 1 calc R
H42B H 0.2850 0.5837 -0.3112 0.144 Uiso 1 1 calc R
H42C H 0.3358 0.6401 -0.2732 0.144 Uiso 1 1 calc R
C43 C -0.2992(4) 0.7083(8) -0.7594(5) 0.063(3) Uani 1 1 d .
H43A H -0.3049 0.6731 -0.7265 0.095 Uiso 1 1 calc R
H43B H -0.3310 0.7069 -0.7987 0.095 Uiso 1 1 calc R
H43C H -0.2921 0.7662 -0.7437 0.095 Uiso 1 1 calc R
C44 C -0.2025(5) 0.6987(10) -0.7287(7) 0.097(5) Uani 1 1 d .
H44A H -0.1948 0.6660 -0.6891 0.146 Uiso 1 1 calc R
H44B H -0.2022 0.7588 -0.7189 0.146 Uiso 1 1 calc R
H44C H -0.1755 0.6871 -0.7473 0.146 Uiso 1 1 calc R
C45 C -0.2585(6) 0.5878(8) -0.7956(8) 0.101(5) Uani 1 1 d .
H45A H -0.2643 0.5515 -0.7633 0.152 Uiso 1 1 calc R
H45B H -0.2259 0.5706 -0.8019 0.152 Uiso 1 1 calc R
H45C H -0.2887 0.5828 -0.8364 0.152 Uiso 1 1 calc R
C46 C -0.2570(7) 0.7292(10) -0.8386(8) 0.113(5) Uiso 1 1 d .
H46A H -0.2243 0.7207 -0.8473 0.169 Uiso 1 1 calc R
H46B H -0.2613 0.7892 -0.8317 0.169 Uiso 1 1 calc R
H46C H -0.2875 0.7093 -0.8753 0.169 Uiso 1 1 calc R
C47 C 0.1400(6) 0.6306(7) -0.8503(6) 0.082(4) Uani 1 1 d D
C48 C 0.1571(5) 0.7116(7) -0.8668(6) 0.067(3) Uani 1 1 d D
C49 C -0.1487(6) 0.8847(11) -0.5929(8) 0.115(6) Uiso 1 1 d D
C50 C -0.0921(6) 0.9030(10) -0.5620(7) 0.100(5) Uiso 1 1 d D
C51 C 0.6008(8) -0.1008(12) 0.0958(10) 0.117(6) Uiso 1 1 d .
C52 C 0.5592(7) -0.0717(11) 0.0360(9) 0.111(5) Uiso 1 1 d .
C53 C 0.3521(13) 0.655(2) -0.6297(15) 0.214(12) Uiso 1 1 d .
C54 C 0.3366(7) 0.7367(12) -0.6520(8) 0.108(5) Uiso 1 1 d .
N1 N 0.3358(3) 0.7105(5) 0.0093(4) 0.0345(18) Uani 1 1 d .
N2 N 0.6105(3) 0.5631(4) 0.2627(3) 0.0273(16) Uani 1 1 d .
N3 N 0.4139(3) 0.2070(4) 0.0640(3) 0.0299(17) Uani 1 1 d .
N4 N -0.1106(3) 0.5573(4) -0.7621(3) 0.0315(17) Uani 1 1 d .
N5 N 0.1631(3) 0.7034(4) -0.5185(4) 0.0361(18) Uani 1 1 d .
N6 N 0.0891(3) 0.2190(4) -0.5730(3) 0.0307(17) Uani 1 1 d .
N7 N 0.2527(3) 0.6351(4) -0.5566(4) 0.042(2) Uani 1 1 d .
N8 N 0.2773(3) 0.6590(4) -0.4303(4) 0.0386(19) Uani 1 1 d .
N9 N 0.4766(3) 0.1289(4) 0.1946(3) 0.0230(15) Uani 1 1 d .
N10 N -0.0696(3) 0.5329(4) -0.8766(3) 0.0261(15) Uani 1 1 d .
N11 N -0.0223(3) 0.6554(4) -0.7926(3) 0.0261(15) Uani 1 1 d .
N12 N 0.3968(3) 0.2374(4) 0.1836(3) 0.0245(15) Uani 1 1 d .
N13 N -0.2533(3) 0.6759(6) -0.7734(4) 0.055(2) Uani 1 1 d .
N14 N 0.1231(6) 0.5710(8) -0.8365(8) 0.130(5) Uiso 1 1 d D
N15 N -0.1912(6) 0.8822(13) -0.6329(9) 0.184(8) Uiso 1 1 d D
N16 N 0.6357(8) -0.1172(12) 0.1422(10) 0.176(7) Uiso 1 1 d .
N17 N 0.3834(12) 0.5993(19) -0.5887(14) 0.270(13) Uiso 1 1 d .
O1 O -0.1221(2) 0.7348(3) -0.8147(3) 0.0296(13) Uani 1 1 d .
O2 O -0.1720(2) 0.6050(3) -0.9008(3) 0.0274(13) Uani 1 1 d .
O3 O 0.4022(2) 0.0138(3) 0.1100(3) 0.0285(13) Uani 1 1 d .
O4 O 0.3211(2) 0.1304(4) 0.0952(3) 0.0325(14) Uani 1 1 d .
O5 O 0.2487(2) 0.8309(3) -0.4482(3) 0.0304(13) Uani 1 1 d .
O6 O 0.2263(2) 0.8074(4) -0.5822(3) 0.0379(15) Uani 1 1 d .

loop_
_atom_site_aniso_label
_atom_site_aniso_U_11
_atom_site_aniso_U_22
_atom_site_aniso_U_33
_atom_site_aniso_U_23
_atom_site_aniso_U_13
_atom_site_aniso_U_12
Nb1 0.0158(4) 0.0192(4) 0.0186(4) -0.0014(3) 0.0070(3) 0.0021(3)
Nb2 0.0171(4) 0.0180(4) 0.0153(3) -0.0010(3) 0.0057(3) -0.0004(3)
Nb3 0.0183(4) 0.0179(4) 0.0171(3) 0.0003(3) 0.0070(3) -0.0018(3)
Nb4 0.0189(4) 0.0189(4) 0.0136(3) 0.0001(3) 0.0045(3) -0.0014(3)
Nb5 0.0165(4) 0.0179(4) 0.0180(4) 0.0004(3) 0.0063(3) -0.0026(3)
Nb6 0.0194(4) 0.0156(3) 0.0173(3) -0.0016(3) 0.0069(3) 0.0008(3)
Cl1 0.0280(11) 0.0317(11) 0.0219(10) -0.0052(8) 0.0110(9) 0.0033(9)
Cl2 0.0217(10) 0.0322(11) 0.0315(11) 0.0003(9) 0.0148(9) -0.0012(9)
Cl3 0.0267(11) 0.0195(10) 0.0317(11) -0.0019(8) 0.0087(9) 0.0014(8)
Cl4 0.0212(10) 0.0279(11) 0.0251(10) -0.0023(8) 0.0048(8) 0.0020(8)
Cl5 0.0327(11) 0.0263(11) 0.0202(10) 0.0045(8) 0.0077(9) -0.0053(9)
Cl6 0.0267(11) 0.0238(10) 0.0215(10) -0.0008(8) 0.0053(8) -0.0070(8)
Cl7 0.0264(11) 0.0174(10) 0.0350(11) -0.0028(8) 0.0117(9) -0.0036(8)
Cl8 0.0233(10) 0.0292(11) 0.0227(10) 0.0005(8) 0.0030(8) -0.0070(8)
Cl9 0.0272(11) 0.0319(11) 0.0202(10) 0.0079(8) 0.0076(8) -0.0040(9)
Cl10 0.0375(12) 0.0294(11) 0.0168(10) -0.0049(8) 0.0087(9) 0.0031(9)
Cl11 0.0238(10) 0.0239(10) 0.0240(10) 0.0025(8) 0.0050(8) 0.0045(8)
Cl12 0.0241(10) 0.0280(11) 0.0337(11) -0.0013(9) 0.0166(9) 0.0002(9)
Mn1 0.0230(6) 0.0197(7) 0.0468(8) 0.0076(6) 0.0139(6) -0.0019(5)
Mn2 0.0265(7) 0.0174(6) 0.0194(6) -0.0005(5) 0.0048(5) -0.0030(5)
Mn3 0.0231(7) 0.0236(6) 0.0178(6) -0.0023(5) 0.0062(5) -0.0040(5)
C1 0.019(4) 0.028(5) 0.035(5) -0.013(4) 0.006(4) -0.005(4)
C2 0.018(4) 0.023(4) 0.021(4) 0.003(3) 0.008(4) 0.000(3)
C3 0.028(5) 0.034(5) 0.017(4) 0.001(4) 0.005(4) -0.002(4)
C4 0.024(4) 0.031(5) 0.027(5) 0.001(4) 0.010(4) -0.004(4)
C5 0.023(4) 0.029(5) 0.025(4) 0.006(4) 0.013(4) 0.001(4)
C6 0.025(4) 0.029(5) 0.024(4) 0.004(4) 0.009(4) -0.001(4)
C7 0.036(5) 0.038(5) 0.018(4) 0.004(4) 0.010(4) -0.009(4)
C8 0.039(5) 0.022(4) 0.038(5) 0.005(4) 0.018(4) 0.015(4)
C9 0.032(5) 0.029(5) 0.019(4) 0.007(4) 0.001(4) -0.009(4)
C10 0.025(5) 0.039(6) 0.041(5) 0.015(4) 0.001(4) 0.005(4)
C11 0.049(7) 0.059(8) 0.071(8) -0.005(6) -0.015(6) 0.010(6)
C12 0.034(5) 0.026(5) 0.048(6) 0.009(4) 0.012(5) 0.013(4)
C13 0.073(8) 0.026(5) 0.052(6) -0.003(5) 0.013(6) 0.008(5)
C14 0.036(5) 0.030(5) 0.052(6) 0.003(4) 0.016(5) 0.010(4)
C15 0.030(5) 0.046(6) 0.051(6) -0.005(5) 0.009(5) 0.003(4)
C16 0.039(5) 0.021(4) 0.021(4) 0.001(3) 0.002(4) -0.008(4)
C17 0.042(5) 0.023(4) 0.025(4) 0.003(4) 0.015(4) 0.006(4)
C18 0.030(5) 0.030(5) 0.022(4) 0.005(4) 0.007(4) -0.001(4)
C19 0.053(7) 0.034(6) 0.078(8) -0.018(5) 0.026(6) -0.006(5)
C20 0.039(6) 0.047(6) 0.070(8) -0.012(6) 0.016(6) 0.016(5)
C21 0.035(6) 0.031(6) 0.105(9) 0.030(6) 0.033(6) 0.010(4)
C22 0.029(5) 0.061(7) 0.049(6) -0.031(5) 0.004(5) -0.013(5)
C23 0.026(5) 0.063(7) 0.037(5) 0.007(5) 0.000(4) -0.020(5)
C24 0.047(6) 0.032(5) 0.037(5) -0.007(4) 0.022(5) 0.001(4)
C25 0.036(5) 0.036(5) 0.032(5) 0.001(4) 0.019(4) -0.009(4)
C26 0.041(6) 0.031(5) 0.038(5) -0.004(4) 0.021(4) -0.012(4)
C27 0.044(6) 0.037(5) 0.030(5) -0.007(4) 0.015(4) -0.025(5)
C28 0.030(5) 0.066(7) 0.057(7) -0.020(6) 0.010(5) 0.006(5)
C29 0.054(7) 0.038(6) 0.042(6) -0.004(5) 0.014(5) 0.003(5)
C30 0.037(6) 0.065(7) 0.042(6) 0.017(5) 0.004(5) 0.009(5)
C31 0.091(10) 0.053(8) 0.078(10) -0.031(7) 0.004(8) 0.006(7)
C32 0.097(11) 0.081(10) 0.055(8) -0.011(7) -0.010(7) 0.017(8)
C33 0.107(11) 0.074(9) 0.038(6) 0.011(6) -0.001(7) 0.008(8)
C34 0.097(10) 0.047(7) 0.063(8) -0.007(6) 0.007(7) -0.004(7)
C35 0.047(6) 0.044(7) 0.070(8) 0.038(6) 0.025(6) 0.014(5)
C36 0.039(6) 0.040(6) 0.067(7) -0.034(5) 0.020(5) -0.017(5)
C37 0.057(7) 0.043(7) 0.054(7) 0.000(5) 0.009(6) 0.005(5)
C38 0.050(7) 0.030(6) 0.090(9) 0.007(6) 0.020(6) 0.007(5)
C39 0.037(6) 0.035(5) 0.056(7) 0.004(5) 0.019(5) -0.001(4)
C40 0.060(8) 0.035(6) 0.107(10) -0.027(6) 0.031(7) -0.009(5)
C42 0.145(14) 0.072(9) 0.073(9) 0.044(8) 0.043(9) 0.042(9)
C43 0.033(6) 0.104(10) 0.055(7) -0.011(7) 0.020(5) -0.002(6)
C44 0.035(7) 0.124(13) 0.117(12) -0.043(10) 0.009(8) -0.009(8)
C45 0.108(12) 0.073(10) 0.139(14) -0.049(10) 0.064(11) -0.020(9)
C47 0.116(12) 0.079(10) 0.072(9) -0.032(8) 0.059(9) -0.016(9)
C48 0.064(8) 0.070(8) 0.061(7) 0.037(6) 0.015(6) 0.017(6)
N1 0.021(4) 0.039(4) 0.042(4) -0.011(4) 0.010(3) 0.005(3)
N2 0.032(4) 0.027(4) 0.021(4) 0.000(3) 0.007(3) 0.008(3)
N3 0.040(4) 0.024(4) 0.025(4) 0.007(3) 0.012(3) -0.011(3)
N4 0.031(4) 0.036(4) 0.027(4) 0.005(3) 0.010(3) 0.001(3)
N5 0.032(4) 0.026(4) 0.055(5) 0.005(4) 0.021(4) -0.003(3)
N6 0.046(5) 0.024(4) 0.025(4) 0.006(3) 0.015(3) 0.008(3)
N7 0.027(4) 0.021(4) 0.075(6) -0.001(4) 0.017(4) -0.001(3)
N8 0.037(4) 0.023(4) 0.062(6) 0.015(4) 0.026(4) 0.008(3)
N9 0.030(4) 0.019(3) 0.018(3) 0.003(3) 0.005(3) -0.006(3)
N10 0.021(4) 0.020(4) 0.035(4) 0.005(3) 0.007(3) -0.002(3)
N11 0.019(3) 0.035(4) 0.021(3) -0.009(3) 0.004(3) -0.004(3)
N12 0.026(4) 0.019(3) 0.029(4) 0.004(3) 0.010(3) -0.002(3)
N13 0.024(4) 0.060(6) 0.072(6) -0.025(5) 0.005(5) 0.001(4)
O1 0.025(3) 0.028(3) 0.041(3) -0.010(3) 0.018(3) -0.007(3)
O2 0.027(3) 0.024(3) 0.026(3) 0.005(2) 0.002(2) -0.002(2)
O3 0.028(3) 0.027(3) 0.026(3) -0.002(2) 0.005(3) 0.001(3)
O4 0.025(3) 0.027(3) 0.037(3) 0.006(3) 0.002(3) 0.001(3)
O5 0.035(3) 0.019(3) 0.034(3) 0.006(3) 0.008(3) -0.002(3)
O6 0.044(4) 0.027(3) 0.041(4) 0.007(3) 0.013(3) -0.005(3)

loop_
_atom_type_symbol
_atom_type_description
_atom_type_scat_dispersion_real
_atom_type_scat_dispersion_imag
_atom_type_scat_source
C C 0.0033 0.0016 'International Tables Vol C Tables 4.2.6.8 and 6.1.1.4'
H H 0.0000 0.0000 'International Tables Vol C Tables 4.2.6.8 and 6.1.1.4'
N N 0.0061 0.0033 'International Tables Vol C Tables 4.2.6.8 and 6.1.1.4'
O O 0.0106 0.0060 'International Tables Vol C Tables 4.2.6.8 and 6.1.1.4'
Cl Cl 0.1484 0.1585 'International Tables Vol C Tables 4.2.6.8 and 6.1.1.4'
Mn Mn 0.3368 0.7283 'International Tables Vol C Tables 4.2.6.8 and 6.1.1.4'
Nb Nb -2.0727 0.6215 'International Tables Vol C Tables 4.2.6.8 and 6.1.1.4'

loop_
_geom_angle_atom_site_label_1
_geom_angle_atom_site_label_2
_geom_angle_atom_site_label_3
_geom_angle
_geom_angle_site_symmetry_1
_geom_angle_site_symmetry_3
C1 Nb1 Cl1 81.1(2) . .
C1 Nb1 Cl3 79.2(2) . .
Cl1 Nb1 Cl3 89.02(7) . .
C1 Nb1 Cl2 84.1(2) . .
Cl1 Nb1 Cl2 88.26(7) . .
Cl3 Nb1 Cl2 163.39(7) . .
C1 Nb1 Cl4 82.2(2) . .
Cl1 Nb1 Cl4 163.22(7) . .
Cl3 Nb1 Cl4 89.36(7) . .
Cl2 Nb1 Cl4 88.52(7) . .
C1 Nb1 Nb3 132.6(2) . 3_665
Cl1 Nb1 Nb3 95.99(6) . 3_665
Cl3 Nb1 Nb3 53.39(5) . 3_665
Cl2 Nb1 Nb3 143.22(5) . 3_665
Cl4 Nb1 Nb3 96.43(6) . 3_665
C1 Nb1 Nb2 135.6(2) . 3_665
Cl1 Nb1 Nb2 143.28(5) . 3_665
Cl3 Nb1 Nb2 95.91(5) . 3_665
Cl2 Nb1 Nb2 96.05(5) . 3_665
Cl4 Nb1 Nb2 53.49(5) . 3_665
Nb3 Nb1 Nb2 60.00(3) 3_665 3_665
C1 Nb1 Nb2 134.5(2) . .
Cl1 Nb1 Nb2 53.48(5) . .
Cl3 Nb1 Nb2 96.08(5) . .
Cl2 Nb1 Nb2 95.44(5) . .
Cl4 Nb1 Nb2 143.27(6) . .
Nb3 Nb1 Nb2 59.99(3) 3_665 .
Nb2 Nb1 Nb2 89.79(3) 3_665 .
C1 Nb1 Nb3 137.4(2) . .
Cl1 Nb1 Nb3 95.83(5) . .
Cl3 Nb1 Nb3 143.34(5) . .
Cl2 Nb1 Nb3 53.27(5) . .
Cl4 Nb1 Nb3 95.41(5) . .
Nb3 Nb1 Nb3 89.95(3) 3_665 .
Nb2 Nb1 Nb3 59.86(2) 3_665 .
Nb2 Nb1 Nb3 59.86(2) . .
C2 Nb2 Cl5 80.49(19) . .
C2 Nb2 Cl1 80.79(19) . .
Cl5 Nb2 Cl1 88.21(7) . .
C2 Nb2 Cl6 81.95(19) . .
Cl5 Nb2 Cl6 162.41(7) . .
Cl1 Nb2 Cl6 88.08(7) . .
C2 Nb2 Cl4 81.85(19) . 3_665
Cl5 Nb2 Cl4 89.70(7) . 3_665
Cl1 Nb2 Cl4 162.61(7) . 3_665
Cl6 Nb2 Cl4 88.72(7) . 3_665
C2 Nb2 Nb3 135.55(19) . 3_665
Cl5 Nb2 Nb3 143.95(5) . 3_665
Cl1 Nb2 Nb3 95.92(6) . 3_665
Cl6 Nb2 Nb3 53.60(5) . 3_665
Cl4 Nb2 Nb3 95.90(6) 3_665 3_665
C2 Nb2 Nb3 134.28(19) . .
Cl5 Nb2 Nb3 53.80(5) . .
Cl1 Nb2 Nb3 96.07(6) . .
Cl6 Nb2 Nb3 143.76(5) . .
Cl4 Nb2 Nb3 96.60(5) 3_665 .
Nb3 Nb2 Nb3 90.16(3) 3_665 .
C2 Nb2 Nb1 135.59(19) . 3_665
Cl5 Nb2 Nb1 96.49(5) . 3_665
Cl1 Nb2 Nb1 143.62(6) . 3_665
Cl6 Nb2 Nb1 96.67(5) . 3_665
Cl4 Nb2 Nb1 53.76(5) 3_665 3_665
Nb3 Nb2 Nb1 60.25(3) 3_665 3_665
Nb3 Nb2 Nb1 59.97(3) . 3_665
C2 Nb2 Nb1 134.19(19) . .
Cl5 Nb2 Nb1 96.00(5) . .
Cl1 Nb2 Nb1 53.41(5) . .
Cl6 Nb2 Nb1 95.56(5) . .
Cl4 Nb2 Nb1 143.96(5) 3_665 .
Nb3 Nb2 Nb1 59.97(3) 3_665 .
Nb3 Nb2 Nb1 60.24(3) . .
Nb1 Nb2 Nb1 90.21(3) 3_665 .
C3 Nb3 Cl3 79.6(2) . 3_665
C3 Nb3 Cl2 83.5(2) . .
Cl3 Nb3 Cl2 163.09(7) 3_665 .
C3 Nb3 Cl6 80.8(2) . 3_665
Cl3 Nb3 Cl6 88.35(7) 3_665 3_665
Cl2 Nb3 Cl6 89.76(7) . 3_665
C3 Nb3 Cl5 82.7(2) . .
Cl3 Nb3 Cl5 89.21(7) 3_665 .
Cl2 Nb3 Cl5 87.83(7) . .
Cl6 Nb3 Cl5 163.41(7) 3_665 .
C3 Nb3 Nb1 133.1(2) . 3_665
Cl3 Nb3 Nb1 53.49(5) 3_665 3_665
Cl2 Nb3 Nb1 143.41(6) . 3_665
Cl6 Nb3 Nb1 95.53(6) 3_665 3_665
Cl5 Nb3 Nb1 96.18(6) . 3_665
C3 Nb3 Nb2 134.21(19) . 3_665
Cl3 Nb3 Nb2 96.20(6) 3_665 3_665
Cl2 Nb3 Nb2 96.15(6) . 3_665
Cl6 Nb3 Nb2 53.47(5) 3_665 3_665
Cl5 Nb3 Nb2 143.12(5) . 3_665
Nb1 Nb3 Nb2 60.05(3) 3_665 3_665
C3 Nb3 Nb2 135.90(19) . .
Cl3 Nb3 Nb2 96.00(5) 3_665 .
Cl2 Nb3 Nb2 95.55(6) . .
Cl6 Nb3 Nb2 143.30(5) 3_665 .
Cl5 Nb3 Nb2 53.29(5) . .
Nb1 Nb3 Nb2 60.03(3) 3_665 .
Nb2 Nb3 Nb2 89.84(3) 3_665 .
C3 Nb3 Nb1 136.9(2) . .
Cl3 Nb3 Nb1 143.53(5) 3_665 .
Cl2 Nb3 Nb1 53.37(5) . .
Cl6 Nb3 Nb1 96.31(5) 3_665 .
Cl5 Nb3 Nb1 95.39(5) . .
Nb1 Nb3 Nb1 90.05(3) 3_665 .
Nb2 Nb3 Nb1 59.89(2) 3_665 .
Nb2 Nb3 Nb1 59.90(3) . .
C4 Nb4 Cl9 80.0(2) . .
C4 Nb4 Cl10 79.8(2) . .
Cl9 Nb4 Cl10 89.46(7) . .
C4 Nb4 Cl11 83.0(2) . .
Cl9 Nb4 Cl11 88.12(7) . .
Cl10 Nb4 Cl11 162.80(7) . .
C4 Nb4 Cl8 82.7(2) . 3_564
Cl9 Nb4 Cl8 162.67(7) . 3_564
Cl10 Nb4 Cl8 88.92(7) . 3_564
Cl11 Nb4 Cl8 88.34(7) . 3_564
C4 Nb4 Nb6 136.6(2) . 3_564
Cl9 Nb4 Nb6 95.58(6) . 3_564
Cl10 Nb4 Nb6 143.50(5) . 3_564
Cl11 Nb4 Nb6 53.70(5) . 3_564
Cl8 Nb4 Nb6 95.96(6) 3_564 3_564
C4 Nb4 Nb5 136.7(2) . 3_564
Cl9 Nb4 Nb5 143.29(6) . 3_564
Cl10 Nb4 Nb5 95.70(5) . 3_564
Cl11 Nb4 Nb5 96.41(5) . 3_564
Cl8 Nb4 Nb5 54.01(5) 3_564 3_564
Nb6 Nb4 Nb5 60.07(3) 3_564 3_564
C4 Nb4 Nb6 133.3(2) . .
Cl9 Nb4 Nb6 95.97(6) . .
Cl10 Nb4 Nb6 53.51(5) . .
Cl11 Nb4 Nb6 143.69(5) . .
Cl8 Nb4 Nb6 96.91(6) 3_564 .
Nb6 Nb4 Nb6 89.99(3) 3_564 .
Nb5 Nb4 Nb6 60.05(3) 3_564 .
C4 Nb4 Nb5 133.2(2) . .
Cl9 Nb4 Nb5 53.23(5) . .
Cl10 Nb4 Nb5 96.25(6) . .
Cl11 Nb4 Nb5 95.92(5) . .
Cl8 Nb4 Nb5 144.07(5) 3_564 .
Nb6 Nb4 Nb5 60.01(3) 3_564 .
Nb5 Nb4 Nb5 90.07(3) 3_564 .
Nb6 Nb4 Nb5 59.94(3) . .
C5 Nb5 Cl9 82.0(2) . .
C5 Nb5 Cl12 81.4(2) . .
Cl9 Nb5 Cl12 88.76(7) . .
C5 Nb5 Cl7 81.5(2) . .
Cl9 Nb5 Cl7 88.03(7) . .
Cl12 Nb5 Cl7 162.92(7) . .
C5 Nb5 Cl8 81.1(2) . .
Cl9 Nb5 Cl8 163.10(7) . .
Cl12 Nb5 Cl8 88.41(7) . .
Cl7 Nb5 Cl8 89.81(7) . .
C5 Nb5 Nb4 134.8(2) . 3_564
Cl9 Nb5 Nb4 143.23(5) . 3_564
Cl12 Nb5 Nb4 96.23(5) . 3_564
Cl7 Nb5 Nb4 96.37(5) . 3_564
Cl8 Nb5 Nb4 53.67(5) . 3_564
C5 Nb5 Nb6 135.0(2) . .
Cl9 Nb5 Nb6 96.04(5) . .
Cl12 Nb5 Nb6 53.54(5) . .
Cl7 Nb5 Nb6 143.52(5) . .
Cl8 Nb5 Nb6 95.64(5) . .
Nb4 Nb5 Nb6 59.96(2) 3_564 .
C5 Nb5 Nb6 135.1(2) . 3_564
Cl9 Nb5 Nb6 95.52(6) . 3_564
Cl12 Nb5 Nb6 143.46(5) . 3_564
Cl7 Nb5 Nb6 53.60(5) . 3_564
Cl8 Nb5 Nb6 96.66(6) . 3_564
Nb4 Nb5 Nb6 60.04(3) 3_564 3_564
Nb6 Nb5 Nb6 89.92(3) . 3_564
C5 Nb5 Nb4 135.3(2) . .
Cl9 Nb5 Nb4 53.30(5) . .
Cl12 Nb5 Nb4 95.79(5) . .
Cl7 Nb5 Nb4 95.71(5) . .
Cl8 Nb5 Nb4 143.59(6) . .
Nb4 Nb5 Nb4 89.93(3) 3_564 .
Nb6 Nb5 Nb4 59.97(2) . .
Nb6 Nb5 Nb4 59.86(3) 3_564 .
C6 Nb6 Cl10 80.8(2) . .
C6 Nb6 Cl12 81.8(2) . .
Cl10 Nb6 Cl12 88.90(8) . .
C6 Nb6 Cl7 80.8(2) . 3_564
Cl10 Nb6 Cl7 88.60(7) . 3_564
Cl12 Nb6 Cl7 162.63(7) . 3_564
C6 Nb6 Cl11 82.2(2) . 3_564
Cl10 Nb6 Cl11 162.96(7) . 3_564
Cl12 Nb6 Cl11 89.31(7) . 3_564
Cl7 Nb6 Cl11 88.07(7) 3_564 3_564
C6 Nb6 Nb4 135.9(2) . 3_564
Cl10 Nb6 Nb4 143.33(6) . 3_564
Cl12 Nb6 Nb4 96.31(6) . 3_564
Cl7 Nb6 Nb4 95.95(5) 3_564 3_564
Cl11 Nb6 Nb4 53.69(5) 3_564 3_564
C6 Nb6 Nb5 135.4(2) . .
Cl10 Nb6 Nb5 96.24(5) . .
Cl12 Nb6 Nb5 53.64(5) . .
Cl7 Nb6 Nb5 143.73(5) 3_564 .
Cl11 Nb6 Nb5 96.32(5) 3_564 .
Nb4 Nb6 Nb5 59.96(2) 3_564 .
C6 Nb6 Nb4 134.1(2) . .
Cl10 Nb6 Nb4 53.32(5) . .
Cl12 Nb6 Nb4 95.96(6) . .
Cl7 Nb6 Nb4 96.31(6) 3_564 .
Cl11 Nb6 Nb4 143.70(5) 3_564 .
Nb4 Nb6 Nb4 90.01(3) 3_564 .
Nb5 Nb6 Nb4 60.10(3) . .
C6 Nb6 Nb5 134.5(2) . 3_564
Cl10 Nb6 Nb5 95.45(6) . 3_564
Cl12 Nb6 Nb5 143.72(5) . 3_564
Cl7 Nb6 Nb5 53.66(5) 3_564 3_564
Cl11 Nb6 Nb5 96.00(6) 3_564 3_564
Nb4 Nb6 Nb5 60.13(3) 3_564 3_564
Nb5 Nb6 Nb5 90.08(3) . 3_564
Nb4 Nb6 Nb5 59.90(3) . 3_564
Nb1 Cl1 Nb2 73.11(6) . .
Nb3 Cl2 Nb1 73.36(6) . .
Nb3 Cl3 Nb1 73.13(6) 3_665 .
Nb2 Cl4 Nb1 72.75(6) 3_665 .
Nb2 Cl5 Nb3 72.92(6) . .
Nb2 Cl6 Nb3 72.93(6) . 3_665
Nb6 Cl7 Nb5 72.74(6) 3_564 .
Nb4 Cl8 Nb5 72.32(6) 3_564 .
Nb5 Cl9 Nb4 73.47(6) . .
Nb4 Cl10 Nb6 73.16(6) . .
Nb4 Cl11 Nb6 72.61(6) . 3_564
Nb6 Cl12 Nb5 72.82(6) . .
O6 Mn1 O5 94.0(3) . .
O6 Mn1 N8 174.9(3) . .
O5 Mn1 N8 91.1(3) . .
O6 Mn1 N7 91.5(3) . .
O5 Mn1 N7 174.1(3) . .
N8 Mn1 N7 83.5(3) . .
O6 Mn1 N1 86.0(3) . 4_575
O5 Mn1 N1 84.9(3) . 4_575
N8 Mn1 N1 94.0(3) . 4_575
N7 Mn1 N1 97.7(3) . 4_575
O6 Mn1 N5 90.9(3) . .
O5 Mn1 N5 89.6(3) . .
N8 Mn1 N5 89.6(3) . .
N7 Mn1 N5 88.0(3) . .
N1 Mn1 N5 173.5(3) 4_575 .
O3 Mn2 O4 92.6(2) . .
O3 Mn2 N12 175.9(3) . .
O4 Mn2 N12 91.4(3) . .
O3 Mn2 N9 92.4(2) . .
O4 Mn2 N9 174.6(2) . .
N12 Mn2 N9 83.6(3) . .
O3 Mn2 N2 90.9(2) . 2_645
O4 Mn2 N2 95.8(2) . 2_645
N12 Mn2 N2 87.6(2) . 2_645
N9 Mn2 N2 86.2(2) . 2_645
O3 Mn2 N3 98.8(2) . .
O4 Mn2 N3 90.2(2) . .
N12 Mn2 N3 82.2(2) . .
N9 Mn2 N3 86.9(2) . .
N2 Mn2 N3 168.3(2) 2_645 .
O1 Mn3 O2 92.6(2) . .
O1 Mn3 N10 175.3(3) . .
O2 Mn3 N10 92.1(3) . .
O1 Mn3 N11 92.2(3) . .
O2 Mn3 N11 175.0(3) . .
N10 Mn3 N11 83.1(3) . .
O1 Mn3 N6 87.6(2) . 2_553
O2 Mn3 N6 92.5(2) . 2_553
N10 Mn3 N6 92.3(3) . 2_553
N11 Mn3 N6 89.1(3) . 2_553
O1 Mn3 N4 88.7(2) . .
O2 Mn3 N4 88.5(2) . .
N10 Mn3 N4 91.4(3) . .
N11 Mn3 N4 90.2(3) . .
N6 Mn3 N4 176.1(2) 2_553 .
N1 C1 Nb1 173.9(8) . .
N2 C2 Nb2 176.3(7) . .
N3 C3 Nb3 177.2(7) . .
N4 C4 Nb4 170.7(7) . .
N5 C5 Nb5 176.9(7) . .
N6 C6 Nb6 176.5(7) . .
N11 C7 C27 120.5(8) . .
N11 C7 C23 120.7(8) . .
C27 C7 C23 118.8(8) . .
N12 C8 C12 121.4(8) . .
N12 C8 C13 120.8(8) . .
C12 C8 C13 117.8(8) . .
N9 C9 C16 108.7(6) . .
O4 C10 C12 124.3(8) . .
O4 C10 C11 113.2(8) . .
C12 C10 C11 122.5(8) . .
C10 C12 C8 127.3(8) . .
C17 C14 C18 127.9(8) . .
N12 C16 C9 109.3(6) . .
O3 C17 C14 123.6(8) . .
O3 C17 C29 115.0(8) . .
C14 C17 C29 121.4(8) . .
N9 C18 C14 122.0(8) . .
N9 C18 C15 119.2(8) . .
C14 C18 C15 118.7(8) . .
C28 C20 N10 110.2(8) . .
C38 C21 N8 106.7(8) . .
N10 C24 C36 121.7(8) . .
N10 C24 C19 121.1(8) . .
C36 C24 C19 117.2(8) . .
O2 C25 C36 124.5(8) . .
O2 C25 C22 114.5(8) . .
C36 C25 C22 121.0(8) . .
O1 C26 C27 123.8(8) . .
O1 C26 C40 114.7(8) . .
C27 C26 C40 121.5(8) . .
C26 C27 C7 128.9(8) . .
C20 C28 N11 110.4(8) . .
C39 C30 C35 123.4(10) . .
N7 C31 C32 125.2(11) . .
N7 C31 C41 118.0(13) . .
C32 C31 C41 116.8(13) . .
C37 C32 C31 125.1(12) . .
N8 C35 C30 124.3(9) . .
N8 C35 C42 121.1(10) . .
C30 C35 C42 114.5(11) . .
C25 C36 C24 127.5(8) . .
O6 C37 C32 123.3(11) . .
O6 C37 C33 114.9(9) . .
C32 C37 C33 121.7(11) . .
C21 C38 N7 109.7(8) . .
O5 C39 C30 124.7(9) . .
O5 C39 C34 114.1(9) . .
C30 C39 C34 121.2(10) . .
N14 C47 C48 173.9(17) . .
N15 C49 C50 159.1(19) . .
N16 C51 C52 174(2) . .
N17 C53 C54 153(3) . .
C1 N1 Mn1 157.9(7) . 4_576
C2 N2 Mn2 146.8(6) . 2_655
C3 N3 Mn2 148.1(6) . .
C4 N4 Mn3 145.3(7) . .
C5 N5 Mn1 158.3(7) . .
C6 N6 Mn3 152.6(6) . 2_543
C31 N7 C38 124.6(9) . .
C31 N7 Mn1 123.8(8) . .
C38 N7 Mn1 111.4(7) . .
C35 N8 C21 122.9(8) . .
C35 N8 Mn1 125.5(6) . .
C21 N8 Mn1 111.4(7) . .
C18 N9 C9 122.5(7) . .
C18 N9 Mn2 125.3(5) . .
C9 N9 Mn2 111.8(5) . .
C24 N10 C20 121.7(7) . .
C24 N10 Mn3 125.9(6) . .
C20 N10 Mn3 112.2(5) . .
C7 N11 C28 122.2(7) . .
C7 N11 Mn3 126.7(6) . .
C28 N11 Mn3 111.1(5) . .
C8 N12 C16 123.5(7) . .
C8 N12 Mn2 125.2(6) . .
C16 N12 Mn2 111.3(5) . .
C44 N13 C45 115.3(11) . .
C44 N13 C43 115.7(9) . .
C45 N13 C43 114.7(9) . .
C44 N13 C46 102.8(11) . .
C45 N13 C46 102.9(10) . .
C43 N13 C46 102.7(9) . .
C26 O1 Mn3 125.8(5) . .
C25 O2 Mn3 128.0(5) . .
C17 O3 Mn2 127.9(5) . .
C10 O4 Mn2 126.2(6) . .
C39 O5 Mn1 125.4(6) . .
C37 O6 Mn1 128.8(6) . .

loop_
_geom_bond_atom_site_label_1
_geom_bond_atom_site_label_2
_geom_bond_distance
_geom_bond_site_symmetry_2
Nb1 C1 2.296(8) .
Nb1 Cl1 2.460(2) .
Nb1 Cl3 2.460(2) .
Nb1 Cl2 2.464(2) .
Nb1 Cl4 2.476(2) .
Nb1 Nb3 2.9296(11) 3_665
Nb1 Nb2 2.9314(10) 3_665
Nb1 Nb2 2.9319(14) .
Nb1 Nb3 2.9420(11) .
Nb2 C2 2.284(8) .
Nb2 Cl5 2.458(2) .
Nb2 Cl1 2.463(2) .
Nb2 Cl6 2.463(2) .
Nb2 Cl4 2.467(2) 3_665
Nb2 Nb3 2.9302(11) 3_665
Nb2 Nb3 2.9307(11) .
Nb2 Nb1 2.9314(10) 3_665
Nb3 C3 2.293(9) .
Nb3 Cl3 2.457(2) 3_665
Nb3 Cl2 2.461(2) .
Nb3 Cl6 2.467(2) 3_665
Nb3 Cl5 2.474(2) .
Nb3 Nb1 2.9296(11) 3_665
Nb3 Nb2 2.9303(11) 3_665
Nb4 C4 2.271(8) .
Nb4 Cl9 2.451(2) .
Nb4 Cl10 2.453(2) .
Nb4 Cl11 2.468(2) .
Nb4 Cl8 2.472(2) 3_564
Nb4 Nb6 2.9230(10) 3_564
Nb4 Nb5 2.9230(10) 3_564
Nb4 Nb6 2.9270(12) .
Nb4 Nb5 2.9309(14) .
Nb5 C5 2.262(8) .
Nb5 Cl9 2.449(2) .
Nb5 Cl12 2.467(2) .
Nb5 Cl7 2.469(2) .
Nb5 Cl8 2.482(2) .
Nb5 Nb4 2.9230(10) 3_564
Nb5 Nb6 2.9261(11) .
Nb5 Nb6 2.9274(11) 3_564
Nb6 C6 2.268(9) .
Nb6 Cl10 2.459(2) .
Nb6 Cl12 2.463(2) .
Nb6 Cl7 2.467(2) 3_564
Nb6 Cl11 2.469(2) 3_564
Nb6 Nb4 2.9230(10) 3_564
Nb6 Nb5 2.9274(11) 3_564
Cl3 Nb3 2.457(2) 3_665
Cl4 Nb2 2.467(2) 3_665
Cl6 Nb3 2.467(2) 3_665
Cl7 Nb6 2.467(2) 3_564
Cl8 Nb4 2.472(2) 3_564
Cl11 Nb6 2.469(2) 3_564
Mn1 O6 1.903(6) .
Mn1 O5 1.917(6) .
Mn1 N8 1.966(8) .
Mn1 N7 1.978(8) .
Mn1 N1 2.294(7) 4_575
Mn1 N5 2.299(7) .
Mn2 O3 1.889(5) .
Mn2 O4 1.902(6) .
Mn2 N12 1.976(6) .
Mn2 N9 1.994(7) .
Mn2 N2 2.330(7) 2_645
Mn2 N3 2.341(6) .
Mn3 O1 1.897(5) .
Mn3 O2 1.908(5) .
Mn3 N10 1.981(7) .
Mn3 N11 1.982(6) .
Mn3 N6 2.276(7) 2_553
Mn3 N4 2.326(7) .
C1 N1 1.142(10) .
C2 N2 1.154(9) .
C3 N3 1.139(10) .
C4 N4 1.157(10) .
C5 N5 1.155(10) .
C6 N6 1.144(10) .
C7 N11 1.308(10) .
C7 C27 1.401(12) .
C7 C23 1.512(11) .
C8 N12 1.312(10) .
C8 C12 1.413(12) .
C8 C13 1.491(12) .
C9 N9 1.473(10) .
C9 C16 1.493(12) .
C10 O4 1.284(10) .
C10 C12 1.346(12) .
C10 C11 1.529(12) .
C14 C17 1.355(12) .
C14 C18 1.410(12) .
C15 C18 1.494(11) .
C16 N12 1.460(10) .
C17 O3 1.316(9) .
C17 C29 1.502(11) .
C18 N9 1.318(10) .
C19 C24 1.501(12) .
C20 C28 1.444(13) .
C20 N10 1.451(11) .
C21 C38 1.474(15) .
C21 N8 1.484(12) .
C22 C25 1.497(11) .
C24 N10 1.330(10) .
C24 C36 1.411(13) .
C25 O2 1.289(10) .
C25 C36 1.361(12) .
C26 O1 1.320(9) .
C26 C27 1.362(12) .
C26 C40 1.485(13) .
C28 N11 1.467(11) .
C30 C39 1.391(13) .
C30 C35 1.420(15) .
C31 N7 1.272(14) .
C31 C32 1.403(17) .
C31 C41 1.549(19) .
C32 C37 1.376(16) .
C33 C37 1.518(14) .
C34 C39 1.482(14) .
C35 N8 1.287(13) .
C35 C42 1.550(13) .
C37 O6 1.260(12) .
C38 N7 1.475(12) .
C39 O5 1.286(11) .
C43 N13 1.447(12) .
C44 N13 1.390(13) .
C45 N13 1.446(14) .
C46 N13 1.621(17) .
C47 N14 1.120(8) .
C47 C48 1.429(8) .
C49 N15 1.146(8) .
C49 C50 1.432(8) .
C51 N16 1.13(2) .
C51 C52 1.44(2) .
C53 N17 1.30(3) .
C53 C54 1.37(3) .
N1 Mn1 2.294(7) 4_576
N2 Mn2 2.330(7) 2_655
N6 Mn3 2.276(7) 2_543
